data_4341089
loop_
_publ_author_name
'Bolotin, Dmitrii S.'
'Kulish, Kirill I.'
'Bokach, Nadezhda A.'
'Starova, Galina L.'
'Gurzhiy, Vladislav V.'
'Kukushkin, Vadim Yu'

_publ_section_title
;
 Zinc(II)-Mediated Nitrile-Amidoxime Coupling Gives New Insights into
 H(+)-Assisted Generation of 1,2,4-Oxadiazoles.
;
_journal_issue 19
_journal_name_full 'Inorganic chemistry'
_journal_page_first 10312
_journal_page_last 10324
_journal_paper_doi 10.1021/ic501333s
_journal_volume 53
_journal_year 2014
_chemical_formula_moiety '2(C12 H16 Cl2 N4 O2 Zn)'
_chemical_formula_sum 'C24 H32 Cl4 N8 O4 Zn2'
_chemical_formula_weight 769.12
_chemical_name_systematic
;
 ? 
;
_space_group_crystal_system triclinic
_space_group_IT_number 2
_space_group_name_Hall '-P 1'
_space_group_name_H-M_alt 'P -1'
_symmetry_space_group_name_Hall '-P 1'
_symmetry_space_group_name_H-M 'P -1'
_atom_sites_solution_hydrogens geom
_atom_sites_solution_primary iterative
_atom_sites_solution_secondary difmap
_audit_creation_date 2014-05-21
_audit_creation_method
;
  Olex2 1.2-ac2
  (compiled 2012.03.27 svn.r2268, GUI svn.r4156)
;
_cell_angle_alpha 75.307(4)
_cell_angle_beta 82.409(3)
_cell_angle_gamma 82.776(4)
_cell_formula_units_Z 2
_cell_length_a 10.2094(4)
_cell_length_b 10.2736(6)
_cell_length_c 15.7530(6)
_cell_measurement_reflns_used 4239
_cell_measurement_temperature 100(2)
_cell_measurement_theta_max 31.7170
_cell_measurement_theta_min 2.6827
_cell_volume 1576.90(13)
_computing_cell_refinement
;
CrysAlisPro, Agilent Technologies,
Version 1.171.36.20 (release 27-06-2012 CrysAlis171 .NET)
(compiled Jul 11 2012,15:38:31)
;
_computing_data_collection
;
CrysAlisPro, Agilent Technologies,
Version 1.171.36.20 (release 27-06-2012 CrysAlis171 .NET)
(compiled Jul 11 2012,15:38:31)
;
_computing_data_reduction
;
CrysAlisPro, Agilent Technologies,
Version 1.171.36.20 (release 27-06-2012 CrysAlis171 .NET)
(compiled Jul 11 2012,15:38:31)
;
_computing_molecular_graphics
;
O. V. Dolomanov, L. J. Bourhis, R. J. Gildea, J. A. K. Howard and H. Puschmann,
OLEX2: a complete structure solution, refinement and analysis program.
J. Appl. Cryst. (2009). 42, 339-341.
;
_computing_publication_material
;
O. V. Dolomanov, L. J. Bourhis, R. J. Gildea, J. A. K. Howard and H. Puschmann,
OLEX2: a complete structure solution, refinement and analysis program.
J. Appl. Cryst. (2009). 42, 339-341.
;
_computing_structure_refinement
;
SHELXL, G.M. Sheldrick, Acta Cryst.
(2008). A64, 112-122
;
_computing_structure_solution 'J. Appl. Cryst. (2007) 40, 786-790'
_diffrn_ambient_temperature 100(2)
_diffrn_detector_area_resol_mean 16.2096
_diffrn_measured_fraction_theta_full 0.9992
_diffrn_measured_fraction_theta_max 0.9992
_diffrn_measurement_details
;
  1 omega  -83.00   -4.00   1.0000   50.0000
omega____ theta____ kappa____ phi______ frames
    -      -24.2661  -77.0000   30.0000 79

  2 omega  -88.00    2.00   1.0000   50.0000
omega____ theta____ kappa____ phi______ frames
    -      -24.2661  -77.0000  120.0000 90

  3 omega  -53.00   44.00   1.0000   50.0000
omega____ theta____ kappa____ phi______ frames
    -      -24.2661   77.0000 -120.0000 97

  4 omega   59.00   94.00   1.0000   50.0000
omega____ theta____ kappa____ phi______ frames
    -       25.2036   57.0000    0.0000 35

  5 omega  -18.00   65.00   1.0000   50.0000
omega____ theta____ kappa____ phi______ frames
    -       25.2036  -99.0000  -30.0000 83

  6 omega   56.00   94.00   1.0000   50.0000
omega____ theta____ kappa____ phi______ frames
    -       25.2036   57.0000 -150.0000 38

  7 omega   36.00   62.00   1.0000   50.0000
omega____ theta____ kappa____ phi______ frames
    -       25.2036  178.0000  -90.0000 26
;
_diffrn_measurement_device_type 'Xcalibur, Eos'
_diffrn_measurement_method '\w scans'
_diffrn_orient_matrix_UB_11 0.0507420000
_diffrn_orient_matrix_UB_12 -0.0526548000
_diffrn_orient_matrix_UB_13 0.0127178000
_diffrn_orient_matrix_UB_21 0.0475465000
_diffrn_orient_matrix_UB_22 0.0392679000
_diffrn_orient_matrix_UB_23 -0.0288747000
_diffrn_orient_matrix_UB_31 0.0110902000
_diffrn_orient_matrix_UB_32 0.0287667000
_diffrn_orient_matrix_UB_33 0.0345713000
_diffrn_radiation_monochromator graphite
_diffrn_radiation_type 'Mo K\a'
_diffrn_radiation_wavelength 0.7107
_diffrn_reflns_av_R_equivalents 0.0364
_diffrn_reflns_av_unetI/netI 0.0663
_diffrn_reflns_limit_h_max 12
_diffrn_reflns_limit_h_min -13
_diffrn_reflns_limit_k_max 12
_diffrn_reflns_limit_k_min -13
_diffrn_reflns_limit_l_max 20
_diffrn_reflns_limit_l_min -18
_diffrn_reflns_number 14286
_diffrn_reflns_theta_full 25.00
_diffrn_reflns_theta_max 27.50
_diffrn_reflns_theta_min 2.69
_diffrn_source 'Enhance (Mo) X-ray Source'
_exptl_absorpt_coefficient_mu 1.904
_exptl_absorpt_correction_T_max 1.00000
_exptl_absorpt_correction_T_min 0.99487
_exptl_absorpt_correction_type multi-scan
_exptl_absorpt_process_details
;
CrysAlisPro, Agilent Technologies,
Version 1.171.36.20 (release 27-06-2012 CrysAlis171 .NET)
(compiled Jul 11 2012,15:38:31)
Empirical absorption correction using spherical harmonics,
 implemented in SCALE3 ABSPACK scaling algorithm.
;
_exptl_crystal_colour colorless
_exptl_crystal_density_diffrn 1.620
_exptl_crystal_density_method 'not measured'
_exptl_crystal_description tables
_exptl_crystal_F_000 784
_exptl_crystal_size_max 0.18
_exptl_crystal_size_mid 0.14
_exptl_crystal_size_min 0.08
_refine_diff_density_max 1.621
_refine_diff_density_min -1.395
_refine_diff_density_rms 0.108
_refine_ls_extinction_method none
_refine_ls_goodness_of_fit_ref 1.031
_refine_ls_hydrogen_treatment mixed
_refine_ls_matrix_type full
_refine_ls_number_parameters 353
_refine_ls_number_reflns 7259
_refine_ls_number_restraints 13
_refine_ls_restrained_S_all 1.047
_refine_ls_R_factor_all 0.0793
_refine_ls_R_factor_gt 0.0526
_refine_ls_shift/su_max 0.001
_refine_ls_shift/su_mean 0.000
_refine_ls_structure_factor_coef Fsqd
_refine_ls_weighting_details 'calc w=1/[\s^2^(Fo^2^)+(0.0224P)^2^+3.9404P] where P=(Fo^2^+2Fc^2^)/3'
_refine_ls_weighting_scheme calc
_refine_ls_wR_factor_gt 0.0944
_refine_ls_wR_factor_ref 0.1059
_reflns_number_gt 5373
_reflns_number_total 7259
_reflns_threshold_expression >2sigma(I)
_cod_data_source_file ic501333s_si_001.cif
_cod_data_source_block 3d
_cod_depositor_comments 'Adding full bibliography for 4341086--4341092.cif.'
_cod_original_cell_volume 1576.90(12)
_cod_database_code 4341089
_chemical_oxdiff_formula 'zn1 C12 H16 O2 n4 cl2'
_reflns_odcompleteness_completeness 99.92
_reflns_odcompleteness_iscentric 1
_reflns_odcompleteness_theta 29.51

loop_
_space_group_symop_id
_space_group_symop_operation_xyz
1 'x, y, z'
2 '-x, -y, -z'

loop_
_atom_site_label
_atom_site_type_symbol
_atom_site_fract_x
_atom_site_fract_y
_atom_site_fract_z
_atom_site_U_iso_or_equiv
_atom_site_adp_type
_atom_site_occupancy
_atom_site_symmetry_multiplicity
_atom_site_calc_flag
_atom_site_refinement_flags
_atom_site_disorder_assembly
_atom_site_disorder_group
Zn1 Zn 0.80034(4) 0.63206(5) 0.94935(3) 0.01566(11) Uani 1 1 d . . .
Cl1A Cl 0.82380(11) -0.07936(17) 0.51236(7) 0.0503(4) Uani 1 1 d . . .
Zn2 Zn 0.68904(5) 0.00557(6) 0.40910(3) 0.03039(15) Uani 1 1 d . . .
O2 O 1.1720(4) 0.5031(4) 0.5743(2) 0.0596(13) Uani 1 1 d . . .
Cl2 Cl 0.91977(9) 0.74300(10) 1.01322(6) 0.0202(2) Uani 1 1 d . . .
O2A O 0.2928(8) 0.5344(10) 0.2818(5) 0.0356(5) Uani 0.354(3) 1 d P A 2
N2 N 0.7451(3) 0.7486(3) 0.82925(19) 0.0171(7) Uani 1 1 d . . .
N4 N 0.6567(3) 0.9051(3) 0.70988(19) 0.0185(7) Uani 1 1 d . . .
H4B H 0.7174 0.8806 0.6722 0.022 Uiso 1 1 calc R . .
H4C H 0.5955 0.9683 0.6924 0.022 Uiso 1 1 calc R . .
N3 N 1.0022(3) 0.5712(3) 0.7165(2) 0.0235(8) Uani 1 1 d . . .
O1 O 0.8379(3) 0.7154(3) 0.75776(16) 0.0199(6) Uani 1 1 d . . .
N4A N 0.8368(3) 0.2396(4) 0.1497(2) 0.0235(8) Uani 1 1 d . . .
H4AA H 0.7774 0.3076 0.1451 0.028 Uiso 1 1 calc R . .
H4AB H 0.8978 0.2357 0.1069 0.028 Uiso 1 1 calc R . .
C3 C 0.5482(3) 0.8899(4) 0.8570(2) 0.0151(8) Uani 1 1 d . . .
N2A N 0.7469(4) 0.1357(4) 0.2915(2) 0.0385(11) Uani 1 1 d . . .
N1A N 0.5799(4) 0.1739(4) 0.4209(2) 0.0356(5) Uani 1 1 d D A .
H1A H 0.5368 0.1821 0.4703 0.043 Uiso 1 1 calc R . .
C7 C 0.3785(4) 0.8383(4) 0.9777(3) 0.0222(9) Uani 1 1 d . . .
H7 H 0.3354 0.7749 1.0220 0.027 Uiso 1 1 calc R . .
C2 C 0.6574(3) 0.8454(4) 0.7952(2) 0.0142(7) Uani 1 1 d . . .
C5 C 0.4009(4) 1.0691(4) 0.9015(3) 0.0220(9) Uani 1 1 d . . .
H5 H 0.3728 1.1605 0.8943 0.026 Uiso 1 1 calc R . .
C1 C 0.9213(4) 0.6012(4) 0.7846(2) 0.0177(8) Uani 1 1 d . . .
C6 C 0.3371(4) 0.9738(4) 0.9676(3) 0.0213(9) Uani 1 1 d . . .
H6 H 0.2667 1.0014 1.0049 0.026 Uiso 1 1 calc R . .
C4 C 0.5068(4) 1.0277(4) 0.8460(2) 0.0185(8) Uani 1 1 d . . .
H4 H 0.5498 1.0914 0.8019 0.022 Uiso 1 1 calc R . .
C3A C 0.9395(4) 0.0261(4) 0.2275(3) 0.0217(9) Uani 1 1 d . . .
C2A C 0.8342(4) 0.1415(5) 0.2221(2) 0.0235(9) Uani 1 1 d . . .
C11 C 1.0665(7) 0.6091(5) 0.5583(3) 0.0587(19) Uani 1 1 d . . .
H11E H 0.9878 0.5724 0.5494 0.070 Uiso 1 1 calc R . .
H11F H 1.0917 0.6764 0.5051 0.070 Uiso 1 1 calc R . .
C10 C 1.1328(5) 0.4014(5) 0.6502(3) 0.0419(13) Uani 1 1 d . . .
H10E H 1.2030 0.3279 0.6593 0.050 Uiso 1 1 calc R . .
H10F H 1.0542 0.3655 0.6403 0.050 Uiso 1 1 calc R . .
C4A C 0.9707(4) -0.0343(4) 0.1569(3) 0.0233(9) Uani 1 1 d . . .
H4A H 0.9230 -0.0057 0.1080 0.028 Uiso 1 1 calc R . .
C12 C 1.0358(5) 0.6749(5) 0.6357(3) 0.0395(13) Uani 1 1 d . . .
H12E H 1.1123 0.7173 0.6423 0.047 Uiso 1 1 calc R . .
H12F H 0.9619 0.7441 0.6252 0.047 Uiso 1 1 calc R . .
C9 C 1.1037(4) 0.4555(4) 0.7317(3) 0.0278(10) Uani 1 1 d . . .
H9A H 1.0722 0.3854 0.7814 0.033 Uiso 1 1 calc R . .
H9B H 1.1841 0.4835 0.7454 0.033 Uiso 1 1 calc R . .
C7A C 1.1125(4) -0.1199(5) 0.3029(3) 0.0302(11) Uani 1 1 d . . .
H7A H 1.1603 -0.1493 0.3517 0.036 Uiso 1 1 calc R . .
C5A C 1.0723(4) -0.1369(4) 0.1594(3) 0.0278(10) Uani 1 1 d . . .
H5A H 1.0934 -0.1776 0.1123 0.033 Uiso 1 1 calc R . .
N1 N 0.9128(3) 0.5378(3) 0.8663(2) 0.0188(7) Uani 1 1 d . . .
H1 H 0.9536 0.4589 0.8841 0.023 Uiso 1 1 calc R . .
C8A C 1.0104(4) -0.0161(4) 0.3009(3) 0.0251(9) Uani 1 1 d . . .
H8A H 0.9897 0.0245 0.3481 0.030 Uiso 1 1 calc R . .
C9A C 0.4048(4) 0.4216(5) 0.4064(2) 0.0356(5) Uani 1 1 d D . .
H9AA H 0.3119 0.4086 0.4086 0.043 Uiso 0.646(3) 1 calc PR A 1
H9AB H 0.4363 0.3684 0.4614 0.043 Uiso 0.646(3) 1 calc PR A 1
H9AC H 0.4004 0.3421 0.4552 0.043 Uiso 0.354(3) 1 calc PR A 2
H9AD H 0.4076 0.4987 0.4309 0.043 Uiso 0.354(3) 1 calc PR A 2
C6A C 1.1430(4) -0.1791(5) 0.2324(3) 0.0317(11) Uani 1 1 d . . .
H6A H 1.2116 -0.2480 0.2340 0.038 Uiso 1 1 calc R . .
Cl2A Cl 0.57537(10) -0.14766(13) 0.37776(6) 0.0322(3) Uani 1 1 d . . .
C1A C 0.5768(4) 0.2704(4) 0.3511(2) 0.0356(5) Uani 1 1 d D . .
C11B C 0.4795(7) 0.5997(8) 0.2488(4) 0.0356(5) Uani 0.646(3) 1 d P A 1
H11A H 0.5696 0.6054 0.2597 0.043 Uiso 0.646(3) 1 calc PR A 1
H11B H 0.4640 0.6603 0.1921 0.043 Uiso 0.646(3) 1 calc PR A 1
C12B C 0.4642(8) 0.4589(7) 0.2459(3) 0.0356(5) Uani 0.646(3) 1 d PD A 1
H12A H 0.3774 0.4544 0.2286 0.043 Uiso 0.646(3) 1 calc PR A 1
H12B H 0.5311 0.4304 0.2027 0.043 Uiso 0.646(3) 1 calc PR A 1
C10B C 0.4154(7) 0.5642(6) 0.4005(4) 0.0356(5) Uani 0.646(3) 1 d PD A 1
H10A H 0.3528 0.5944 0.4452 0.043 Uiso 0.646(3) 1 calc PR A 1
H10B H 0.5042 0.5759 0.4112 0.043 Uiso 0.646(3) 1 calc PR A 1
Cl1 Cl 0.66140(10) 0.51406(11) 1.04999(7) 0.0301(3) Uani 1 1 d . . .
O2B O 0.3886(5) 0.6417(5) 0.3164(3) 0.0356(5) Uani 0.646(3) 1 d P A 1
C10A C 0.2829(8) 0.4411(15) 0.3624(7) 0.0356(5) Uani 0.354(3) 1 d PD A 2
H10C H 0.2650 0.3552 0.3536 0.043 Uiso 0.354(3) 1 calc PR A 2
H10D H 0.2089 0.4716 0.4003 0.043 Uiso 0.354(3) 1 calc PR A 2
C12A C 0.5334(13) 0.5154(12) 0.2663(6) 0.0356(5) Uani 0.354(3) 1 d PD A 2
H12C H 0.6114 0.5006 0.2263 0.043 Uiso 0.354(3) 1 calc PR A 2
H12D H 0.5351 0.6019 0.2802 0.043 Uiso 0.354(3) 1 calc PR A 2
C11A C 0.4070(12) 0.5141(16) 0.2238(8) 0.0356(5) Uani 0.354(3) 1 d P A 2
H11C H 0.4049 0.5848 0.1698 0.043 Uiso 0.354(3) 1 calc PR A 2
H11D H 0.4076 0.4280 0.2089 0.043 Uiso 0.354(3) 1 calc PR A 2
C8 C 0.4837(4) 0.7950(4) 0.9227(2) 0.0182(8) Uani 1 1 d . . .
H8 H 0.5106 0.7033 0.9298 0.022 Uiso 1 1 calc R . .
O1A O 0.6566(3) 0.2580(4) 0.27661(18) 0.0540(12) Uani 1 1 d D A .
N3B N 0.4789(5) 0.3695(6) 0.3335(3) 0.0356(5) Uani 0.646(3) 1 d PD A 1
N3A N 0.5315(8) 0.4050(6) 0.3483(5) 0.0356(5) Uani 0.354(3) 1 d PD A 2

loop_
_atom_site_aniso_label
_atom_site_aniso_U_11
_atom_site_aniso_U_22
_atom_site_aniso_U_33
_atom_site_aniso_U_23
_atom_site_aniso_U_13
_atom_site_aniso_U_12
Zn1 0.0167(2) 0.0162(2) 0.0107(2) -0.00047(17) 0.00028(16) 0.00336(17)
Cl1A 0.0237(5) 0.0966(12) 0.0155(5) 0.0123(6) -0.0058(4) 0.0011(6)
Zn2 0.0178(2) 0.0525(4) 0.0125(2) 0.0031(2) -0.00072(18) 0.0043(2)
O2 0.086(3) 0.027(2) 0.046(2) -0.0067(17) 0.045(2) 0.010(2)
Cl2 0.0203(4) 0.0237(5) 0.0153(4) -0.0049(4) -0.0031(3) 0.0042(4)
O2A 0.0314(10) 0.0488(12) 0.0178(8) -0.0023(8) 0.0024(7) 0.0132(9)
N2 0.0195(16) 0.0196(18) 0.0097(14) -0.0061(13) 0.0028(12) 0.0080(14)
N4 0.0209(16) 0.0190(18) 0.0125(15) -0.0007(13) -0.0031(12) 0.0051(14)
N3 0.0289(18) 0.0173(18) 0.0189(17) -0.0037(14) 0.0065(14) 0.0069(15)
O1 0.0252(14) 0.0168(15) 0.0124(13) -0.0024(11) 0.0045(10) 0.0087(12)
N4A 0.0211(17) 0.030(2) 0.0134(16) 0.0000(15) 0.0016(13) 0.0058(15)
C3 0.0151(17) 0.018(2) 0.0108(17) -0.0017(15) -0.0037(13) 0.0014(15)
N2A 0.028(2) 0.051(3) 0.0180(18) 0.0101(18) 0.0024(15) 0.0222(19)
N1A 0.0314(10) 0.0488(12) 0.0178(8) -0.0023(8) 0.0024(7) 0.0132(9)
C7 0.0185(19) 0.026(2) 0.0192(19) -0.0027(18) 0.0006(15) -0.0010(17)
C2 0.0163(17) 0.0115(18) 0.0155(18) -0.0048(15) -0.0019(14) -0.0010(14)
C5 0.023(2) 0.018(2) 0.024(2) -0.0071(17) -0.0060(16) 0.0088(17)
C1 0.0187(18) 0.0132(19) 0.0205(19) -0.0063(16) 0.0000(15) 0.0038(15)
C6 0.0168(19) 0.027(2) 0.020(2) -0.0097(18) -0.0013(15) 0.0057(17)
C4 0.0215(19) 0.015(2) 0.0183(19) -0.0036(16) -0.0034(15) 0.0025(16)
C3A 0.0146(18) 0.026(2) 0.0179(19) 0.0050(17) 0.0007(15) -0.0007(16)
C2A 0.0174(19) 0.035(3) 0.0132(18) 0.0007(18) -0.0023(15) 0.0036(17)
C11 0.101(5) 0.031(3) 0.027(3) -0.004(2) 0.027(3) 0.018(3)
C10 0.052(3) 0.024(3) 0.041(3) -0.010(2) 0.021(2) 0.004(2)
C4A 0.0168(19) 0.028(2) 0.023(2) -0.0022(18) -0.0036(16) -0.0032(17)
C12 0.061(3) 0.021(2) 0.026(2) -0.002(2) 0.017(2) 0.007(2)
C9 0.026(2) 0.017(2) 0.034(2) -0.0052(19) 0.0105(18) 0.0060(18)
C7A 0.022(2) 0.030(3) 0.032(2) 0.012(2) -0.0103(18) -0.0069(18)
C5A 0.023(2) 0.024(2) 0.036(2) -0.007(2) -0.0007(18) -0.0030(18)
N1 0.0219(16) 0.0121(16) 0.0185(16) -0.0006(14) -0.0021(13) 0.0061(13)
C8A 0.024(2) 0.027(2) 0.020(2) 0.0046(18) -0.0033(16) -0.0058(18)
C9A 0.0314(10) 0.0488(12) 0.0178(8) -0.0023(8) 0.0024(7) 0.0132(9)
C6A 0.022(2) 0.022(2) 0.047(3) -0.002(2) -0.006(2) 0.0023(18)
Cl2A 0.0248(5) 0.0467(7) 0.0170(5) -0.0012(5) 0.0004(4) 0.0107(5)
C1A 0.0314(10) 0.0488(12) 0.0178(8) -0.0023(8) 0.0024(7) 0.0132(9)
C11B 0.0314(10) 0.0488(12) 0.0178(8) -0.0023(8) 0.0024(7) 0.0132(9)
C12B 0.0314(10) 0.0488(12) 0.0178(8) -0.0023(8) 0.0024(7) 0.0132(9)
C10B 0.0314(10) 0.0488(12) 0.0178(8) -0.0023(8) 0.0024(7) 0.0132(9)
Cl1 0.0257(5) 0.0250(6) 0.0275(5) 0.0104(4) 0.0050(4) 0.0008(4)
O2B 0.0314(10) 0.0488(12) 0.0178(8) -0.0023(8) 0.0024(7) 0.0132(9)
C10A 0.0314(10) 0.0488(12) 0.0178(8) -0.0023(8) 0.0024(7) 0.0132(9)
C12A 0.0314(10) 0.0488(12) 0.0178(8) -0.0023(8) 0.0024(7) 0.0132(9)
C11A 0.0314(10) 0.0488(12) 0.0178(8) -0.0023(8) 0.0024(7) 0.0132(9)
C8 0.0195(19) 0.016(2) 0.0169(18) -0.0009(16) -0.0052(15) 0.0041(16)
O1A 0.045(2) 0.071(3) 0.0169(15) 0.0132(16) 0.0111(14) 0.041(2)
N3B 0.0314(10) 0.0488(12) 0.0178(8) -0.0023(8) 0.0024(7) 0.0132(9)
N3A 0.0314(10) 0.0488(12) 0.0178(8) -0.0023(8) 0.0024(7) 0.0132(9)

loop_
_atom_type_symbol
_atom_type_description
_atom_type_scat_dispersion_real
_atom_type_scat_dispersion_imag
_atom_type_scat_source
C C 0.0033 0.0016 'International Tables Vol C Tables 4.2.6.8 and 6.1.1.4'
H H 0.0000 0.0000 'International Tables Vol C Tables 4.2.6.8 and 6.1.1.4'
N N 0.0061 0.0033 'International Tables Vol C Tables 4.2.6.8 and 6.1.1.4'
O O 0.0106 0.0060 'International Tables Vol C Tables 4.2.6.8 and 6.1.1.4'
Cl Cl 0.1484 0.1585 'International Tables Vol C Tables 4.2.6.8 and 6.1.1.4'
Zn Zn 0.2839 1.4301 'International Tables Vol C Tables 4.2.6.8 and 6.1.1.4'

loop_
_geom_angle_atom_site_label_1
_geom_angle_atom_site_label_2
_geom_angle_atom_site_label_3
_geom_angle
N2 Zn1 Cl2 111.99(10)
N2 Zn1 Cl1 122.88(10)
N1 Zn1 Cl2 112.24(10)
N1 Zn1 N2 78.96(12)
N1 Zn1 Cl1 117.70(11)
Cl1 Zn1 Cl2 109.94(4)
Cl1A Zn2 Cl2A 114.36(6)
N2A Zn2 Cl1A 122.69(12)
N2A Zn2 Cl2A 107.22(14)
N1A Zn2 Cl1A 115.15(12)
N1A Zn2 N2A 78.79(14)
N1A Zn2 Cl2A 113.92(13)
C10 O2 C11 109.5(4)
C10A O2A C11A 115.9(9)
O1 N2 Zn1 109.87(18)
C2 N2 Zn1 141.7(2)
C2 N2 O1 108.3(3)
H4B N4 H4C 120.0
C2 N4 H4B 120.0
C2 N4 H4C 120.0
C1 N3 C12 121.9(3)
C1 N3 C9 120.0(3)
C9 N3 C12 113.0(3)
C1 O1 N2 113.0(3)
H4AA N4A H4AB 120.0
C2A N4A H4AA 120.0
C2A N4A H4AB 120.0
C4 C3 C2 119.6(3)
C8 C3 C2 120.1(3)
C8 C3 C4 120.2(3)
C2A N2A Zn2 140.7(3)
C2A N2A O1A 108.5(3)
O1A N2A Zn2 110.5(2)
Zn2 N1A H1A 121.8
C1A N1A Zn2 116.4(3)
C1A N1A H1A 121.8
C6 C7 H7 119.5
C6 C7 C8 120.9(4)
C8 C7 H7 119.5
N2 C2 N4 125.3(3)
N2 C2 C3 117.2(3)
N4 C2 C3 117.5(3)
C6 C5 H5 120.0
C6 C5 C4 120.0(4)
C4 C5 H5 120.0
N3 C1 O1 111.3(3)
N1 C1 N3 129.2(3)
N1 C1 O1 119.5(3)
C7 C6 C5 119.9(3)
C7 C6 H6 120.1
C5 C6 H6 120.1
C3 C4 H4 120.2
C5 C4 C3 119.7(4)
C5 C4 H4 120.2
C4A C3A C2A 119.5(3)
C4A C3A C8A 120.4(4)
C8A C3A C2A 120.0(4)
N4A C2A C3A 118.2(3)
N2A C2A N4A 125.8(4)
N2A C2A C3A 116.0(4)
O2 C11 H11E 109.5
O2 C11 H11F 109.5
O2 C11 C12 110.5(5)
H11E C11 H11F 108.1
C12 C11 H11E 109.5
C12 C11 H11F 109.5
O2 C10 H10E 109.2
O2 C10 H10F 109.2
O2 C10 C9 111.9(4)
H10E C10 H10F 107.9
C9 C10 H10E 109.2
C9 C10 H10F 109.2
C3A C4A H4A 120.0
C5A C4A C3A 120.0(4)
C5A C4A H4A 120.0
N3 C12 C11 109.2(4)
N3 C12 H12E 109.8
N3 C12 H12F 109.8
C11 C12 H12E 109.8
C11 C12 H12F 109.8
H12E C12 H12F 108.3
N3 C9 C10 109.3(4)
N3 C9 H9A 109.8
N3 C9 H9B 109.8
C10 C9 H9A 109.8
C10 C9 H9B 109.8
H9A C9 H9B 108.3
C8A C7A H7A 120.0
C6A C7A H7A 120.0
C6A C7A C8A 120.1(4)
C4A C5A H5A 120.1
C4A C5A C6A 119.7(4)
C6A C5A H5A 120.1
Zn1 N1 H1 121.9
C1 N1 Zn1 116.2(2)
C1 N1 H1 121.9
C3A C8A H8A 120.4
C7A C8A C3A 119.1(4)
C7A C8A H8A 120.4
H9AA C9A H9AB 107.5
H9AA C9A H9AC 81.0
H9AA C9A H9AD 106.6
H9AB C9A H9AC 30.7
H9AB C9A H9AD 85.1
H9AC C9A H9AD 107.5
C10B C9A H9AA 108.5
C10B C9A H9AB 108.5
C10B C9A H9AC 133.5
C10B C9A H9AD 26.0
C10B C9A C10A 97.0(7)
C10B C9A N3B 114.9(5)
C10B C9A N3A 94.0(4)
C10A C9A H9AA 30.2
C10A C9A H9AB 137.3
C10A C9A H9AC 108.5
C10A C9A H9AD 108.5
C10A C9A N3A 115.0(7)
N3B C9A H9AA 108.5
N3B C9A H9AB 108.5
N3B C9A H9AC 103.7
N3B C9A H9AD 135.8
N3B C9A C10A 89.9(6)
N3B C9A N3A 30.2(4)
N3A C9A H9AA 138.4
N3A C9A H9AB 97.2
N3A C9A H9AC 108.5
N3A C9A H9AD 108.5
C7A C6A C5A 120.7(4)
C7A C6A H6A 119.7
C5A C6A H6A 119.7
N1A C1A O1A 119.8(3)
N1A C1A N3B 126.1(4)
N1A C1A N3A 125.7(5)
O1A C1A N3A 111.5(4)
N3B C1A O1A 111.5(3)
N3B C1A N3A 32.9(5)
H11A C11B H11B 108.0
C12B C11B H11A 109.3
C12B C11B H11B 109.3
O2B C11B H11A 109.3
O2B C11B H11B 109.3
O2B C11B C12B 111.5(6)
C11B C12B H12A 109.9
C11B C12B H12B 109.9
H12A C12B H12B 108.3
N3B C12B C11B 108.9(6)
N3B C12B H12A 109.9
N3B C12B H12B 109.9
C9A C10B H10A 109.7
C9A C10B H10B 109.7
H10A C10B H10B 108.2
O2B C10B C9A 109.8(5)
O2B C10B H10A 109.7
O2B C10B H10B 109.7
C10B O2B C11B 111.2(5)
O2A C10A C9A 112.1(9)
O2A C10A H10C 109.2
O2A C10A H10D 109.2
C9A C10A H10C 109.2
C9A C10A H10D 109.2
H10C C10A H10D 107.9
H12C C12A H12D 108.5
C11A C12A H12C 110.3
C11A C12A H12D 110.3
N3A C12A H12C 110.3
N3A C12A H12D 110.3
N3A C12A C11A 107.1(11)
O2A C11A C12A 110.7(10)
O2A C11A H11C 109.5
O2A C11A H11D 109.5
C12A C11A H11C 109.5
C12A C11A H11D 109.5
H11C C11A H11D 108.1
C3 C8 C7 119.4(4)
C3 C8 H8 120.3
C7 C8 H8 120.3
C1A O1A N2A 112.1(3)
C1A N3B C9A 119.1(3)
C1A N3B C12B 124.1(4)
C12B N3B C9A 114.2(4)
C1A N3A C9A 113.3(5)
C1A N3A C12A 124.3(8)
C12A N3A C9A 110.1(6)

loop_
_geom_bond_atom_site_label_1
_geom_bond_atom_site_label_2
_geom_bond_distance
Zn1 Cl2 2.2480(11)
Zn1 N2 2.072(3)
Zn1 N1 1.983(3)
Zn1 Cl1 2.2042(11)
Cl1A Zn2 2.2067(11)
Zn2 N2A 2.055(4)
Zn2 N1A 1.973(4)
Zn2 Cl2A 2.2524(15)
O2 C11 1.430(6)
O2 C10 1.423(6)
O2A C10A 1.383(14)
O2A C11A 1.412(14)
N2 O1 1.454(4)
N2 C2 1.308(4)
N4 H4B 0.8600
N4 H4C 0.8600
N4 C2 1.329(4)
N3 C1 1.342(5)
N3 C12 1.470(5)
N3 C9 1.468(5)
O1 C1 1.368(4)
N4A H4AA 0.8600
N4A H4AB 0.8600
N4A C2A 1.316(5)
C3 C2 1.487(5)
C3 C4 1.399(5)
C3 C8 1.387(5)
N2A C2A 1.310(5)
N2A O1A 1.449(4)
N1A H1A 0.8600
N1A C1A 1.281(4)
C7 H7 0.9300
C7 C6 1.378(6)
C7 C8 1.390(5)
C5 H5 0.9300
C5 C6 1.389(6)
C5 C4 1.391(5)
C1 N1 1.284(5)
C6 H6 0.9300
C4 H4 0.9300
C3A C2A 1.491(5)
C3A C4A 1.389(6)
C3A C8A 1.392(5)
C11 H11E 0.9700
C11 H11F 0.9700
C11 C12 1.518(7)
C10 H10E 0.9700
C10 H10F 0.9700
C10 C9 1.505(6)
C4A H4A 0.9300
C4A C5A 1.380(6)
C12 H12E 0.9700
C12 H12F 0.9700
C9 H9A 0.9700
C9 H9B 0.9700
C7A H7A 0.9300
C7A C8A 1.392(6)
C7A C6A 1.379(7)
C5A H5A 0.9300
C5A C6A 1.385(6)
N1 H1 0.8600
C8A H8A 0.9300
C9A H9AA 0.9700
C9A H9AB 0.9700
C9A H9AC 0.9700
C9A H9AD 0.9700
C9A C10B 1.461(5)
C9A C10A 1.471(5)
C9A N3B 1.469(3)
C9A N3A 1.501(5)
C6A H6A 0.9300
C1A O1A 1.362(3)
C1A N3B 1.336(3)
C1A N3A 1.394(5)
C11B H11A 0.9700
C11B H11B 0.9700
C11B C12B 1.488(12)
C11B O2B 1.433(7)
C12B H12A 0.9700
C12B H12B 0.9700
C12B N3B 1.466(3)
C10B H10A 0.9700
C10B H10B 0.9700
C10B O2B 1.404(7)
C10A H10C 0.9700
C10A H10D 0.9700
C12A H12C 0.9700
C12A H12D 0.9700
C12A C11A 1.533(19)
C12A N3A 1.486(5)
C11A H11C 0.9700
C11A H11D 0.9700
C8 H8 0.9300

loop_
_geom_torsion_atom_site_label_1
_geom_torsion_atom_site_label_2
_geom_torsion_atom_site_label_3
_geom_torsion_atom_site_label_4
_geom_torsion
Zn1 N2 O1 C1 11.6(4)
Zn1 N2 C2 N4 175.3(3)
Zn1 N2 C2 C3 -6.1(7)
Cl1A Zn2 N2A C2A 59.7(6)
Cl1A Zn2 N2A O1A -126.3(3)
Cl1A Zn2 N1A C1A 132.3(4)
Zn2 N2A C2A N4A 171.8(4)
Zn2 N2A C2A C3A -8.6(8)
Zn2 N2A O1A C1A 14.3(5)
Zn2 N1A C1A O1A -6.4(7)
Zn2 N1A C1A N3B 154.0(5)
Zn2 N1A C1A N3A -165.1(6)
O2 C11 C12 N3 -57.3(6)
O2 C10 C9 N3 56.0(5)
Cl2 Zn1 N2 O1 96.8(2)
Cl2 Zn1 N2 C2 -80.3(5)
Cl2 Zn1 N1 C1 -96.1(3)
N2 Zn1 N1 C1 13.3(3)
N2 O1 C1 N3 177.9(3)
N2 O1 C1 N1 -1.2(5)
N3 C1 N1 Zn1 170.2(4)
O1 N2 C2 N4 -1.9(5)
O1 N2 C2 C3 176.8(3)
O1 C1 N1 Zn1 -10.9(5)
N2A Zn2 N1A C1A 11.3(4)
N1A Zn2 N2A C2A 172.5(6)
N1A Zn2 N2A O1A -13.5(3)
N1A C1A O1A N2A -5.8(7)
N1A C1A N3B C9A 34.1(10)
N1A C1A N3B C12B -165.2(7)
N1A C1A N3A C9A -43.7(10)
N1A C1A N3A C12A 177.9(9)
C2 N2 O1 C1 -170.3(3)
C2 C3 C4 C5 177.3(3)
C2 C3 C8 C7 -177.6(3)
C1 N3 C12 C11 -151.9(4)
C1 N3 C9 C10 152.3(4)
C6 C7 C8 C3 0.3(6)
C6 C5 C4 C3 0.2(6)
C4 C3 C2 N2 139.0(4)
C4 C3 C2 N4 -42.3(5)
C4 C3 C8 C7 -0.5(6)
C4 C5 C6 C7 -0.4(6)
C3A C4A C5A C6A 0.0(7)
C2A N2A O1A C1A -169.7(4)
C2A C3A C4A C5A 176.8(4)
C2A C3A C8A C7A -177.0(4)
C11 O2 C10 C9 -61.5(6)
C10 O2 C11 C12 61.7(6)
C4A C3A C2A N4A -46.8(6)
C4A C3A C2A N2A 133.5(5)
C4A C3A C8A C7A -0.1(6)
C4A C5A C6A C7A 0.2(7)
C12 N3 C1 O1 24.3(6)
C12 N3 C1 N1 -156.7(5)
C12 N3 C9 C10 -52.5(5)
C9 N3 C1 O1 177.3(4)
C9 N3 C1 N1 -3.7(7)
C9 N3 C12 C11 53.4(6)
N1 Zn1 N2 O1 -12.9(2)
N1 Zn1 N2 C2 170.0(5)
C8A C3A C2A N4A 130.0(4)
C8A C3A C2A N2A -49.6(6)
C8A C3A C4A C5A 0.0(6)
C8A C7A C6A C5A -0.3(7)
C9A C10B O2B C11B -59.4(7)
C6A C7A C8A C3A 0.3(7)
Cl2A Zn2 N2A C2A -75.7(6)
Cl2A Zn2 N2A O1A 98.3(3)
Cl2A Zn2 N1A C1A -92.7(4)
C11B C12B N3B C9A 45.6(8)
C11B C12B N3B C1A -115.9(7)
C12B C11B O2B C10B 64.4(7)
C10B C9A C10A O2A 52.1(10)
C10B C9A N3B C1A 117.8(7)
C10B C9A N3B C12B -44.8(8)
C10B C9A N3A C1A 166.5(7)
C10B C9A N3A C12A -49.2(10)
Cl1 Zn1 N2 O1 -128.9(2)
Cl1 Zn1 N2 C2 54.0(5)
Cl1 Zn1 N1 C1 134.8(3)
O2B C11B C12B N3B -55.2(7)
C10A O2A C11A C12A -58.6(16)
C10A C9A C10B O2B -43.1(7)
C10A C9A N3B C1A -144.6(8)
C10A C9A N3B C12B 52.9(8)
C10A C9A N3A C1A -93.9(10)
C10A C9A N3A C12A 50.4(12)
C11A O2A C10A C9A 50.3(15)
C11A C12A N3A C9A -54.9(12)
C11A C12A N3A C1A 84.6(11)
C8 C3 C2 N2 -43.9(5)
C8 C3 C2 N4 134.8(4)
C8 C3 C4 C5 0.2(6)
C8 C7 C6 C5 0.1(6)
O1A N2A C2A N4A -2.3(7)
O1A N2A C2A C3A 177.4(4)
O1A C1A N3B C9A -164.1(5)
O1A C1A N3B C12B -3.4(10)
O1A C1A N3A C9A 156.2(6)
O1A C1A N3A C12A 17.8(12)
N3B C9A C10B O2B 50.0(6)
N3B C9A C10A O2A -63.0(10)
N3B C9A N3A C1A -57.7(5)
N3B C9A N3A C12A 86.6(12)
N3B C1A O1A N2A -168.9(5)
N3B C1A N3A C9A 59.4(5)
N3B C1A N3A C12A -79.0(13)
N3A C9A C10B O2B 72.7(6)
N3A C9A C10A O2A -45.7(12)
N3A C9A N3B C1A 67.7(6)
N3A C9A N3B C12B -94.8(10)
N3A C1A O1A N2A 155.6(6)
N3A C1A N3B C9A -67.5(6)
N3A C1A N3B C12B 93.2(11)
N3A C12A C11A O2A 59.4(14)
